data_4344692
loop_
_publ_author_name
'Ortiz, Alba M.'
'S\'anchez-M\'endez, Alberto'
'de Jes\'us, Ernesto'
'Flores, Juan C.'
'G\'omez-Sal, Pilar'
'Mendicuti, Francisco'

_publ_section_title
;
 Poly(benzyl ether) Dendrimers Functionalized at the Core with Palladium
 Bis(N-Heterocyclic Carbene) Complexes as Catalysts for the Heck Coupling
 Reaction.
;
_journal_issue 3
_journal_name_full 'Inorganic chemistry'
_journal_page_first 1304
_journal_page_last 1314
_journal_paper_doi 10.1021/acs.inorgchem.5b02629
_journal_volume 55
_journal_year 2016
_chemical_compound_source 'synthesis as described'
_chemical_formula_moiety 'C38 H40 Br2 N4 Pd1'
_chemical_formula_sum 'C38 H40 Br2 N4 Pd'
_chemical_formula_weight 818.96
_chemical_name_systematic
;
 ?
;
_space_group_crystal_system triclinic
_space_group_IT_number 2
_space_group_name_Hall '-P 1'
_space_group_name_H-M_alt 'P -1'
_symmetry_space_group_name_Hall '-P 1'
_symmetry_space_group_name_H-M 'P -1'
_atom_sites_solution_hydrogens geom
_atom_sites_solution_primary direct
_atom_sites_solution_secondary difmap
_audit_conform_dict_location ftp://ftp.iucr.org/pub/cif_core.dic
_audit_conform_dict_name cif_core.dic
_audit_conform_dict_version 2.4
_audit_creation_date 2013-02-15T13:26:28-00:00
_audit_creation_method 'WinGX routine CIF_UPDATE'
_cell_angle_alpha 88.822(5)
_cell_angle_beta 78.895(5)
_cell_angle_gamma 68.837(5)
_cell_formula_units_Z 1
_cell_length_a 8.374(5)
_cell_length_b 10.292(5)
_cell_length_c 11.427(5)
_cell_measurement_reflns_used 312
_cell_measurement_temperature 200(2)
_cell_measurement_theta_max 16.45
_cell_measurement_theta_min 3.56
_cell_measurement_wavelength 0.71073
_cell_volume 899.9(8)
_computing_cell_refinement 'Dirax/lsq (Duisenberg & Schreurs, 1989-2000)'
_computing_data_collection 'Collect (Bruker AXS BV, 1997-2004)'
_computing_data_reduction 'EvalCCD (Duisenberg & Schreurs 1990-2000)'
_computing_molecular_graphics 'Ortep-3 for Windows (Farrugia, 1997)'
_computing_publication_material 'WinGX publication routines (Farrugia, 1999)'
_computing_structure_refinement 'SHELXL-97 (Sheldrick, 2008)'
_computing_structure_solution 'SIR97 (Giacovazzo et al, 1997)'
_diffrn_ambient_temperature 200(2)
_diffrn_detector 'CCD plate'
_diffrn_detector_area_resol_mean 9
_diffrn_measured_fraction_theta_full 0.994
_diffrn_measured_fraction_theta_max 0.994
_diffrn_measurement_device '95mm CCD camera on \k-goniostat'
_diffrn_measurement_device_type KappaCCD
_diffrn_measurement_method 'CCD rotation images, thick slices'
_diffrn_orient_matrix_type X=UH
_diffrn_orient_matrix_UB_11 0.01
_diffrn_orient_matrix_UB_12 0
_diffrn_orient_matrix_UB_13 0
_diffrn_orient_matrix_UB_21 0
_diffrn_orient_matrix_UB_22 0.01
_diffrn_orient_matrix_UB_23 0
_diffrn_orient_matrix_UB_31 0
_diffrn_orient_matrix_UB_32 0
_diffrn_orient_matrix_UB_33 0.01
_diffrn_radiation_monochromator graphite
_diffrn_radiation_probe x-ray
_diffrn_radiation_type MoK\a
_diffrn_radiation_wavelength 0.71069
_diffrn_reflns_av_R_equivalents 0.0472
_diffrn_reflns_av_unetI/netI 0.0848
_diffrn_reflns_limit_h_max 10
_diffrn_reflns_limit_h_min -10
_diffrn_reflns_limit_k_max 13
_diffrn_reflns_limit_k_min -13
_diffrn_reflns_limit_l_max 14
_diffrn_reflns_limit_l_min -14
_diffrn_reflns_number 7706
_diffrn_reflns_reduction_process
;
 Scaled and merged with Sortav
 R.H. Blessing, (1987) Cryst. Rev. 1, 3-58
 R.H. Blessing, (1989) J. Appl. Cryst. 22, 396-397
;
_diffrn_reflns_theta_full 27.5
_diffrn_reflns_theta_max 27.5
_diffrn_reflns_theta_min 3.05
_diffrn_source 'Enraf Nonius FR590'
_exptl_absorpt_coefficient_mu 2.767
_exptl_absorpt_correction_T_max 1.07
_exptl_absorpt_correction_T_min 0.949
_exptl_absorpt_correction_type multi-scan
_exptl_absorpt_process_details
;
 R.H. Blessing, Acta Cryst. (1995), A51, 33-38
;
_exptl_crystal_colour colorless
_exptl_crystal_density_diffrn 1.511
_exptl_crystal_density_method 'not measured'
_exptl_crystal_description prism
_exptl_crystal_F_000 412
_exptl_crystal_size_max 0.5
_exptl_crystal_size_mid 0.4
_exptl_crystal_size_min 0.1
_refine_diff_density_max 0.694
_refine_diff_density_min -1.102
_refine_diff_density_rms 0.118
_refine_ls_extinction_method none
_refine_ls_goodness_of_fit_ref 0.975
_refine_ls_hydrogen_treatment constr
_refine_ls_matrix_type full
_refine_ls_number_parameters 205
_refine_ls_number_reflns 4102
_refine_ls_number_restraints 0
_refine_ls_restrained_S_all 0.975
_refine_ls_R_factor_all 0.0658
_refine_ls_R_factor_gt 0.0371
_refine_ls_shift/su_max 0.001
_refine_ls_shift/su_mean 0
_refine_ls_structure_factor_coef Fsqd
_refine_ls_weighting_details 'calc w=1/[\s^2^(Fo^2^)+(0.0357P)^2^+0.0000P] where P=(Fo^2^+2Fc^2^)/3'
_refine_ls_weighting_scheme calc
_refine_ls_wR_factor_gt 0.0794
_refine_ls_wR_factor_ref 0.0876
_reflns_number_gt 2886
_reflns_number_total 4102
_reflns_threshold_expression >2\s(I)
_cod_data_source_file ic5b02629_si_002.cif
_cod_data_source_block compound9trans
_cod_database_code 4344692

loop_
_space_group_symop_operation_xyz
'x, y, z'
'-x, -y, -z'

loop_
_atom_site_label
_atom_site_type_symbol
_atom_site_fract_x
_atom_site_fract_y
_atom_site_fract_z
_atom_site_U_iso_or_equiv
_atom_site_adp_type
_atom_site_occupancy
_atom_site_symmetry_multiplicity
_atom_site_calc_flag
_atom_site_refinement_flags
Pd1 Pd 0 0 0 0.01558(11) Uani 1 2 d S
Br1 Br -0.11535(4) -0.18509(4) 0.05990(3) 0.02385(12) Uani 1 1 d .
N2 N -0.3047(4) 0.2344(3) 0.1499(3) 0.0209(6) Uani 1 1 d .
N1 N -0.3880(3) 0.1640(3) 0.0040(2) 0.0194(6) Uani 1 1 d .
C1 C -0.2461(4) 0.1426(4) 0.0533(3) 0.0168(7) Uani 1 1 d .
C2 C -0.5350(4) 0.2672(4) 0.0687(3) 0.0276(9) Uani 1 1 d .
H2 H -0.6472 0.2994 0.0527 0.033 Uiso 1 1 calc R
C3 C -0.4822(4) 0.3115(4) 0.1596(3) 0.0265(8) Uani 1 1 d .
H3 H -0.5518 0.3808 0.2181 0.032 Uiso 1 1 calc R
C4 C -0.3855(5) 0.0957(4) -0.1087(3) 0.0232(8) Uani 1 1 d .
H4A H -0.4899 0.0732 -0.1006 0.028 Uiso 1 1 calc R
H4B H -0.2852 0.0091 -0.1241 0.028 Uiso 1 1 calc R
C5 C -0.3769(4) 0.1878(4) -0.2148(3) 0.0219(8) Uani 1 1 d .
C6 C -0.4823(5) 0.1989(5) -0.2980(3) 0.0330(10) Uani 1 1 d .
H6 H -0.5595 0.1516 -0.288 0.04 Uiso 1 1 calc R
C7 C -0.4724(6) 0.2811(5) -0.3972(4) 0.0428(12) Uani 1 1 d .
H7 H -0.5452 0.2896 -0.4513 0.051 Uiso 1 1 calc R
C8 C -0.3552(5) 0.3493(5) -0.4147(4) 0.0370(10) Uani 1 1 d .
H8 H -0.3471 0.402 -0.4812 0.044 Uiso 1 1 calc R
C9 C -0.2508(5) 0.3385(5) -0.3329(3) 0.0339(10) Uani 1 1 d .
H9 H -0.1729 0.3851 -0.3437 0.041 Uiso 1 1 calc R
C10 C -0.2606(5) 0.2582(4) -0.2339(3) 0.0292(9) Uani 1 1 d .
H10 H -0.1885 0.2515 -0.1798 0.035 Uiso 1 1 calc R
C11 C -0.1926(4) 0.2513(4) 0.2264(3) 0.0211(8) Uani 1 1 d .
C12 C -0.1430(5) 0.3672(4) 0.2119(3) 0.0252(8) Uani 1 1 d .
C13 C -0.0243(5) 0.3771(5) 0.2803(3) 0.0323(10) Uani 1 1 d .
H13 H 0.0086 0.4546 0.2744 0.039 Uiso 1 1 calc R
C14 C 0.0456(5) 0.2728(5) 0.3571(3) 0.0340(10) Uani 1 1 d .
C15 C -0.0123(5) 0.1624(5) 0.3712(3) 0.0333(10) Uani 1 1 d .
H15 H 0.0306 0.095 0.4243 0.04 Uiso 1 1 calc R
C16 C -0.1337(5) 0.1492(4) 0.3078(3) 0.0256(8) Uani 1 1 d .
C17 C -0.2122(5) 0.4792(4) 0.1263(4) 0.0339(9) Uani 1 1 d .
H17A H -0.2909 0.456 0.0872 0.051 Uiso 1 1 calc R
H17B H -0.1164 0.4848 0.0675 0.051 Uiso 1 1 calc R
H17C H -0.273 0.5676 0.1699 0.051 Uiso 1 1 calc R
C18 C 0.1784(6) 0.2831(6) 0.4275(4) 0.0522(14) Uani 1 1 d .
H18A H 0.2042 0.3653 0.4072 0.078 Uiso 1 1 calc R
H18B H 0.2836 0.2022 0.4082 0.078 Uiso 1 1 calc R
H18C H 0.1309 0.2883 0.5115 0.078 Uiso 1 1 calc R
C19 C -0.2027(6) 0.0319(5) 0.3338(3) 0.0325(9) Uani 1 1 d .
H19A H -0.2837 0.0368 0.2832 0.049 Uiso 1 1 calc R
H19B H -0.2609 0.041 0.4159 0.049 Uiso 1 1 calc R
H19C H -0.1072 -0.0562 0.3187 0.049 Uiso 1 1 calc R

loop_
_atom_site_aniso_label
_atom_site_aniso_U_11
_atom_site_aniso_U_22
_atom_site_aniso_U_33
_atom_site_aniso_U_23
_atom_site_aniso_U_13
_atom_site_aniso_U_12
Pd1 0.01225(19) 0.0169(2) 0.0195(2) 0.00242(16) -0.00490(14) -0.00681(16)
Br1 0.0192(2) 0.0221(2) 0.0343(2) 0.00571(18) -0.00680(16) -0.01173(17)
N2 0.0192(15) 0.0192(17) 0.0219(15) 0.0009(13) -0.0032(12) -0.0047(13)
N1 0.0137(14) 0.0223(18) 0.0226(15) 0.0028(13) -0.0049(11) -0.0062(12)
C1 0.0177(17) 0.0119(18) 0.0223(17) 0.0032(14) -0.0045(13) -0.0070(14)
C2 0.0122(17) 0.033(2) 0.032(2) 0.0027(18) -0.0048(14) -0.0012(16)
C3 0.0179(18) 0.029(2) 0.0268(19) -0.0032(17) -0.0008(15) -0.0027(16)
C4 0.0210(18) 0.025(2) 0.0291(19) 0.0027(17) -0.0115(15) -0.0113(16)
C5 0.0187(17) 0.024(2) 0.0207(18) 0.0012(16) -0.0036(14) -0.0048(15)
C6 0.033(2) 0.044(3) 0.029(2) 0.0005(19) -0.0110(17) -0.020(2)
C7 0.046(3) 0.064(4) 0.026(2) 0.007(2) -0.0196(19) -0.023(2)
C8 0.040(2) 0.044(3) 0.025(2) 0.009(2) -0.0080(17) -0.013(2)
C9 0.034(2) 0.037(3) 0.033(2) 0.006(2) -0.0039(18) -0.017(2)
C10 0.029(2) 0.039(3) 0.028(2) 0.0056(18) -0.0143(16) -0.0173(19)
C11 0.0194(17) 0.026(2) 0.0194(17) 0.0008(16) -0.0042(14) -0.0098(16)
C12 0.0284(19) 0.024(2) 0.0230(18) 0.0000(16) -0.0019(15) -0.0105(17)
C13 0.040(2) 0.040(3) 0.027(2) 0.0010(19) -0.0059(17) -0.026(2)
C14 0.035(2) 0.055(3) 0.023(2) 0.003(2) -0.0085(17) -0.027(2)
C15 0.034(2) 0.047(3) 0.025(2) 0.0101(19) -0.0132(17) -0.019(2)
C16 0.028(2) 0.030(2) 0.0216(18) 0.0035(17) -0.0047(15) -0.0132(17)
C17 0.043(2) 0.027(2) 0.034(2) 0.0043(19) -0.0101(18) -0.014(2)
C18 0.058(3) 0.081(4) 0.042(3) 0.013(3) -0.027(2) -0.046(3)
C19 0.044(2) 0.039(3) 0.025(2) 0.0117(18) -0.0124(17) -0.026(2)

loop_
_atom_type_symbol
_atom_type_description
_atom_type_scat_dispersion_real
_atom_type_scat_dispersion_imag
_atom_type_scat_source
C C 0.0033 0.0016 'International Tables Vol C Tables 4.2.6.8 and 6.1.1.4'
H H 0 0 'International Tables Vol C Tables 4.2.6.8 and 6.1.1.4'
N N 0.0061 0.0033 'International Tables Vol C Tables 4.2.6.8 and 6.1.1.4'
Br Br -0.2901 2.4595 'International Tables Vol C Tables 4.2.6.8 and 6.1.1.4'
Pd Pd -0.9988 1.0072 'International Tables Vol C Tables 4.2.6.8 and 6.1.1.4'

loop_
_exptl_crystal_face_index_h
_exptl_crystal_face_index_k
_exptl_crystal_face_index_l
_exptl_crystal_face_perp_dist
10 -1 5 0.245
-8 -1 -1 0.138
-1 8 -15 0.078
-1 -3 5 0.186
0 -3 -2 0.068
0 2 1 0.091

loop_
_geom_angle_atom_site_label_1
_geom_angle_atom_site_label_2
_geom_angle_atom_site_label_3
_geom_angle
_geom_angle_site_symmetry_1
_geom_angle_site_symmetry_3
C1 Pd1 C1 180.00(14) 2 .
C1 Pd1 Br1 88.53(10) 2 2
C1 Pd1 Br1 91.47(10) . 2
C1 Pd1 Br1 91.47(10) 2 .
C1 Pd1 Br1 88.53(10) . .
Br1 Pd1 Br1 180.000(7) 2 .
C1 N2 C3 110.0(3) . .
C1 N2 C11 123.6(3) . .
C3 N2 C11 126.3(3) . .
C1 N1 C2 111.2(3) . .
C1 N1 C4 124.9(3) . .
C2 N1 C4 123.7(3) . .
N1 C1 N2 105.1(3) . .
N1 C1 Pd1 128.1(2) . .
N2 C1 Pd1 126.8(2) . .
C3 C2 N1 106.1(3) . .
C2 C3 N2 107.6(3) . .
N1 C4 C5 112.3(3) . .
C10 C5 C6 118.2(4) . .
C10 C5 C4 121.7(3) . .
C6 C5 C4 120.1(3) . .
C5 C6 C7 120.4(4) . .
C8 C7 C6 120.4(4) . .
C9 C8 C7 119.3(4) . .
C8 C9 C10 120.7(4) . .
C5 C10 C9 121.0(3) . .
C12 C11 C16 122.8(3) . .
C12 C11 N2 117.8(3) . .
C16 C11 N2 119.4(3) . .
C11 C12 C13 117.2(4) . .
C11 C12 C17 122.2(3) . .
C13 C12 C17 120.5(3) . .
C14 C13 C12 121.5(4) . .
C15 C14 C13 118.9(3) . .
C15 C14 C18 120.2(4) . .
C13 C14 C18 120.8(4) . .
C14 C15 C16 121.9(4) . .
C15 C16 C11 117.5(3) . .
C15 C16 C19 119.5(4) . .
C11 C16 C19 123.0(3) . .

loop_
_geom_bond_atom_site_label_1
_geom_bond_atom_site_label_2
_geom_bond_distance
_geom_bond_site_symmetry_2
Pd1 C1 2.035(3) 2
Pd1 C1 2.035(3) .
Pd1 Br1 2.4598(10) 2
Pd1 Br1 2.4598(10) .
N2 C1 1.360(4) .
N2 C3 1.393(4) .
N2 C11 1.455(4) .
N1 C1 1.357(4) .
N1 C2 1.388(4) .
N1 C4 1.473(4) .
C2 C3 1.350(5) .
C4 C5 1.531(5) .
C5 C10 1.393(5) .
C5 C6 1.393(5) .
C6 C7 1.409(6) .
C7 C8 1.383(6) .
C8 C9 1.375(6) .
C9 C10 1.395(6) .
C11 C12 1.395(5) .
C11 C16 1.406(5) .
C12 C13 1.409(5) .
C12 C17 1.521(6) .
C13 C14 1.404(6) .
C14 C15 1.382(6) .
C14 C18 1.526(5) .
C15 C16 1.403(5) .
C16 C19 1.517(5) .
